data_7108061
loop_
_publ_author_name
'Philip C. Andrews'
'Madleen Busse'
'Peter C. Junk'
'Craig M. Forsyth'
'Roshani Peiris'

_publ_section_title
;
 Sulfonato-encapsulated bismuth(III) oxido-clusters from Bi2O3 in water
 under mild conditions
;
_journal_name_full Chem.Commun.
_journal_page_first 7583
_journal_paper_doi 10.1039/c2cc33495j
_journal_volume 48
_journal_year 2012
_chemical_formula_moiety 'Bi6 H16 N6 O26 S6, H2 O'
_chemical_formula_sum 'Bi6 H18 N6 O27 S6'
_chemical_formula_weight 1980.44
_chemical_name_systematic
;
?
;
_space_group_IT_number 148
_symmetry_cell_setting hexagonal
_symmetry_space_group_name_Hall '-R 3'
_symmetry_space_group_name_H-M 'R -3 :H'
_atom_sites_solution_hydrogens geom
_atom_sites_solution_primary direct
_atom_sites_solution_secondary difmap
_audit_creation_method SHELXL-97
_cell_angle_alpha 90.00
_cell_angle_beta 90.00
_cell_angle_gamma 120.00
_cell_formula_units_Z 3
_cell_length_a 14.7996(2)
_cell_length_b 14.7996(2)
_cell_length_c 11.1737(3)
_cell_measurement_reflns_used 2831
_cell_measurement_temperature 123(2)
_cell_measurement_theta_max 31.5810
_cell_measurement_theta_min 2.4133
_cell_volume 2119.47(7)
_computing_cell_refinement
;
CrysAlisPro, Oxford Diffraction Ltd.,
Version 1.171.34.36 (release 02-08-2010 CrysAlis171 .NET)
(compiled Aug 2 2010,13:00:58)
;
_computing_data_collection
;
CrysAlisPro, Oxford Diffraction Ltd.,
Version 1.171.34.36 (release 02-08-2010 CrysAlis171 .NET)
(compiled Aug 2 2010,13:00:58)
;
_computing_data_reduction
;
CrysAlisPro, Oxford Diffraction Ltd.,
Version 1.171.34.36 (release 02-08-2010 CrysAlis171 .NET)
(compiled Aug 2 2010,13:00:58)
;
_computing_molecular_graphics X-Seed
_computing_publication_material CIFTAB
_computing_structure_refinement 'SHELXL-97 (Sheldrick, 1997)'
_computing_structure_solution 'SHELXS-97 (Sheldrick, 1990)'
_diffrn_ambient_temperature 123(2)
_diffrn_detector_area_resol_mean 10.3389
_diffrn_measured_fraction_theta_full 1.000
_diffrn_measured_fraction_theta_max 0.913
_diffrn_measurement_device_type 'Xcalibur, Ruby, Gemini ultra'
_diffrn_measurement_method '\w scans'
_diffrn_radiation_monochromator graphite
_diffrn_radiation_source 'Enhance (Mo) X-ray Source'
_diffrn_radiation_type MoK\a
_diffrn_radiation_wavelength 0.71073
_diffrn_reflns_av_R_equivalents 0.0331
_diffrn_reflns_av_sigmaI/netI 0.0326
_diffrn_reflns_limit_h_max 15
_diffrn_reflns_limit_h_min -18
_diffrn_reflns_limit_k_max 20
_diffrn_reflns_limit_k_min -20
_diffrn_reflns_limit_l_max 15
_diffrn_reflns_limit_l_min -16
_diffrn_reflns_number 5418
_diffrn_reflns_theta_full 27.50
_diffrn_reflns_theta_max 31.65
_diffrn_reflns_theta_min 2.42
_diffrn_standards_number 0
_exptl_absorpt_coefficient_mu 37.830
_exptl_absorpt_correction_T_max 0.134
_exptl_absorpt_correction_T_min 0.055
_exptl_absorpt_correction_type analytical
_exptl_absorpt_process_details
;
CrysAlisPro, Oxford Diffraction Ltd.,
Version 1.171.34.36 (release 02-08-2010 CrysAlis171 .NET)
(compiled Aug 2 2010,13:00:58)
Analytical numeric absorption correction using a multifaceted crystal
model based on expressions derived by R.C. Clark & J.S. Reid.
(Clark, R. C. & Reid, J. S. (1995). Acta Cryst. A51, 887-897)
;
_exptl_crystal_colour colourless
_exptl_crystal_density_diffrn 4.655
_exptl_crystal_density_method 'not measured'
_exptl_crystal_description block
_exptl_crystal_F_000 2610
_exptl_crystal_size_max 0.0958
_exptl_crystal_size_mid 0.0939
_exptl_crystal_size_min 0.0857
_refine_diff_density_max 1.300
_refine_diff_density_min -2.529
_refine_diff_density_rms 0.287
_refine_ls_extinction_method none
_refine_ls_goodness_of_fit_ref 1.148
_refine_ls_hydrogen_treatment mixed
_refine_ls_matrix_type full
_refine_ls_number_parameters 89
_refine_ls_number_reflns 1455
_refine_ls_number_restraints 28
_refine_ls_restrained_S_all 1.138
_refine_ls_R_factor_all 0.0293
_refine_ls_R_factor_gt 0.0251
_refine_ls_shift/su_max 0.001
_refine_ls_shift/su_mean 0.000
_refine_ls_structure_factor_coef Fsqd
_refine_ls_weighting_details 'calc w=1/[\s^2^(Fo^2^)+(0.0129P)^2^+37.1168P] where P=(Fo^2^+2Fc^2^)/3'
_refine_ls_weighting_scheme calc
_refine_ls_wR_factor_gt 0.0508
_refine_ls_wR_factor_ref 0.0523
_reflns_number_gt 1346
_reflns_number_total 1455
_reflns_threshold_expression >2sigma(I)
_cod_data_source_file c2cc33495j.txt
_cod_data_source_block rp_2ab
_cod_original_sg_symbol_H-M 'R -3'
_cod_database_code 7108061

loop_
_symmetry_equiv_pos_as_xyz
'x, y, z'
'-y, x-y, z'
'-x+y, -x, z'
'x+2/3, y+1/3, z+1/3'
'-y+2/3, x-y+1/3, z+1/3'
'-x+y+2/3, -x+1/3, z+1/3'
'x+1/3, y+2/3, z+2/3'
'-y+1/3, x-y+2/3, z+2/3'
'-x+y+1/3, -x+2/3, z+2/3'
'-x, -y, -z'
'y, -x+y, -z'
'x-y, x, -z'
'-x+2/3, -y+1/3, -z+1/3'
'y+2/3, -x+y+1/3, -z+1/3'
'x-y+2/3, x+1/3, -z+1/3'
'-x+1/3, -y+2/3, -z+2/3'
'y+1/3, -x+y+2/3, -z+2/3'
'x-y+1/3, x+2/3, -z+2/3'

loop_
_atom_site_label
_atom_site_type_symbol
_atom_site_fract_x
_atom_site_fract_y
_atom_site_fract_z
_atom_site_U_iso_or_equiv
_atom_site_adp_type
_atom_site_occupancy
_atom_site_symmetry_multiplicity
_atom_site_calc_flag
_atom_site_refinement_flags
_atom_site_disorder_group
Bi1 Bi 0.842364(16) 0.877435(16) 0.135067(19) 0.00974(7) Uani 1 1 d . .
S1 S 0.93313(11) 0.74640(12) 0.34257(12) 0.0122(3) Uani 1 1 d . .
O1 O 1.0362(3) 0.8407(3) 0.3410(4) 0.0171(9) Uani 1 1 d . .
O2 O 0.9338(4) 0.6639(4) 0.2725(4) 0.0209(10) Uani 1 1 d . .
O3 O 0.8497(4) 0.7671(4) 0.3091(4) 0.0260(11) Uani 1 1 d . .
O4 O 1.0000 1.0000 0.1645(11) 0.0088(12) Uani 0.50 3 d SPU 1
O5 O 1.0000 1.0000 0.24222(9) 0.0078(12) Uani 0.50 3 d SPDU 2
H5 H 1.0000 1.0000 0.3317 0.009 Uiso 0.50 3 calc SPR 2
O6 O 0.9518(6) 0.8138(7) 0.0703(7) 0.0078(14) Uani 0.50 1 d PU 2
H6 H 0.9347 0.7429 0.0986 0.009 Uiso 0.50 1 calc PR 2
O7 O 0.9682(6) 0.8659(6) 0.0649(6) 0.0054(14) Uani 0.50 1 d PU 1
O8 O 1.0000 1.0000 0.5000 0.045(4) Uani 1 6 d SD .
N1 N 0.9003(4) 0.6988(4) 0.4778(4) 0.0160(10) Uani 1 1 d D .
H1N H 0.950(5) 0.691(7) 0.506(6) 0.04(2) Uiso 1 1 d D .
H2N H 0.895(6) 0.736(6) 0.535(5) 0.04(3) Uiso 1 1 d D .

loop_
_atom_site_aniso_label
_atom_site_aniso_U_11
_atom_site_aniso_U_22
_atom_site_aniso_U_33
_atom_site_aniso_U_23
_atom_site_aniso_U_13
_atom_site_aniso_U_12
Bi1 0.00547(10) 0.00663(11) 0.01660(11) 0.00223(7) 0.00148(7) 0.00264(8)
S1 0.0089(6) 0.0154(7) 0.0092(6) 0.0014(5) 0.0000(5) 0.0037(5)
O1 0.013(2) 0.014(2) 0.018(2) 0.0037(16) 0.0002(16) 0.0014(18)
O2 0.021(2) 0.017(2) 0.017(2) -0.0018(18) 0.0033(18) 0.004(2)
O3 0.018(2) 0.047(3) 0.021(2) 0.016(2) 0.0046(18) 0.022(2)
O4 0.0086(11) 0.0086(11) 0.0092(16) 0.000 0.000 0.0043(6)
O5 0.0077(11) 0.0077(11) 0.0081(16) 0.000 0.000 0.0039(6)
O6 0.0076(17) 0.0080(17) 0.0073(17) 0.0003(10) 0.0003(9) 0.0035(11)
O7 0.0050(16) 0.0056(16) 0.0059(16) -0.0003(9) 0.0003(9) 0.0030(11)
O8 0.053(6) 0.053(6) 0.029(7) 0.000 0.000 0.026(3)
N1 0.015(3) 0.022(3) 0.010(2) 0.005(2) -0.0006(19) 0.008(2)

loop_
_atom_type_symbol
_atom_type_description
_atom_type_scat_dispersion_real
_atom_type_scat_dispersion_imag
_atom_type_scat_source
Bi Bi -4.1077 10.2566 'International Tables Vol C Tables 4.2.6.8 and 6.1.1.4'
H H 0.0000 0.0000 'International Tables Vol C Tables 4.2.6.8 and 6.1.1.4'
N N 0.0061 0.0033 'International Tables Vol C Tables 4.2.6.8 and 6.1.1.4'
O O 0.0106 0.0060 'International Tables Vol C Tables 4.2.6.8 and 6.1.1.4'
S S 0.1246 0.1234 'International Tables Vol C Tables 4.2.6.8 and 6.1.1.4'

loop_
_exptl_crystal_face_index_h
_exptl_crystal_face_index_k
_exptl_crystal_face_index_l
_exptl_crystal_face_perp_dist
_exptl_oxdiff_crystal_face_indexfrac_h
_exptl_oxdiff_crystal_face_indexfrac_k
_exptl_oxdiff_crystal_face_indexfrac_l
_exptl_oxdiff_crystal_face_x
_exptl_oxdiff_crystal_face_y
_exptl_oxdiff_crystal_face_z
0 1 0 0.0378 0.0000 1.0000 0.0000 -0.0246 0.0240 -0.0434
0 -1 0 0.0479 0.0000 -1.0000 -0.0000 0.0246 -0.0240 0.0434
0 0 -1 0.0479 0.0000 0.0000 -1.0000 0.0405 -0.0292 -0.0391
0 0 1 0.0479 0.0000 0.0000 1.0000 -0.0405 0.0292 0.0391
-2 1 0 0.0439 -2.0000 1.0000 0.0000 -0.0601 -0.0743 -0.0069
2 -1 0 0.0499 2.0000 -1.0000 -0.0000 0.0601 0.0743 0.0069

loop_
_geom_angle_atom_site_label_1
_geom_angle_atom_site_label_2
_geom_angle_atom_site_label_3
_geom_angle
_geom_angle_site_symmetry_1
_geom_angle_site_symmetry_3
O7 Bi1 O4 59.6(3) . .
O7 Bi1 O7 93.9(4) . 3_675
O4 Bi1 O7 58.9(3) . 3_675
O7 Bi1 O7 63.8(3) . 11_565
O4 Bi1 O7 90.5(4) . 11_565
O7 Bi1 O7 63.1(3) 3_675 11_565
O7 Bi1 O6 75.5(3) . 11_565
O4 Bi1 O6 107.5(4) . 11_565
O7 Bi1 O6 72.4(3) 3_675 11_565
O7 Bi1 O6 17.1(2) 11_565 11_565
O7 Bi1 O6 16.4(2) . .
O4 Bi1 O6 73.2(2) . .
O7 Bi1 O6 109.8(3) 3_675 .
O7 Bi1 O6 70.0(3) 11_565 .
O6 Bi1 O6 77.6(2) 11_565 .
O7 Bi1 O5 71.7(2) . .
O4 Bi1 O5 20.6(3) . .
O7 Bi1 O5 71.0(2) 3_675 .
O7 Bi1 O5 111.1(2) 11_565 .
O6 Bi1 O5 128.2(2) 11_565 .
O6 Bi1 O5 81.67(19) . .
O7 Bi1 O6 108.2(3) . 3_675
O4 Bi1 O6 70.3(2) . 3_675
O7 Bi1 O6 14.6(2) 3_675 3_675
O7 Bi1 O6 69.3(3) 11_565 3_675
O6 Bi1 O6 74.7(2) 11_565 3_675
O6 Bi1 O6 123.9(4) . 3_675
O5 Bi1 O6 78.79(18) . 3_675
O7 Bi1 O3 84.9(2) . .
O4 Bi1 O3 92.7(3) . .
O7 Bi1 O3 146.4(2) 3_675 .
O7 Bi1 O3 141.1(2) 11_565 .
O6 Bi1 O3 138.3(2) 11_565 .
O6 Bi1 O3 74.0(2) . .
O5 Bi1 O3 76.85(12) . .
O6 Bi1 O3 146.9(2) 3_675 .
O7 Bi1 O2 81.3(2) . 13_665
O4 Bi1 O2 139.73(14) . 13_665
O7 Bi1 O2 139.9(2) 3_675 13_665
O7 Bi1 O2 79.6(2) 11_565 13_665
O6 Bi1 O2 67.8(2) 11_565 13_665
O6 Bi1 O2 66.7(2) . 13_665
O5 Bi1 O2 141.10(10) . 13_665
O6 Bi1 O2 137.6(2) 3_675 13_665
O3 Bi1 O2 73.18(16) . 13_665
O7 Bi1 O1 136.5(2) . 3_675
O4 Bi1 O1 82.6(3) . 3_675
O7 Bi1 O1 82.7(2) 3_675 3_675
O7 Bi1 O1 143.1(2) 11_565 3_675
O6 Bi1 O1 141.5(2) 11_565 3_675
O6 Bi1 O1 139.8(2) . 3_675
O5 Bi1 O1 66.11(10) . 3_675
O6 Bi1 O1 74.2(2) 3_675 3_675
O3 Bi1 O1 75.67(14) . 3_675
O2 Bi1 O1 127.19(13) 13_665 3_675
O7 Bi1 N1 159.1(2) . 8_654
O4 Bi1 N1 133.39(12) . 8_654
O7 Bi1 N1 84.2(2) 3_675 8_654
O7 Bi1 N1 97.3(2) 11_565 8_654
O6 Bi1 N1 84.2(2) 11_565 8_654
O6 Bi1 N1 151.9(2) . 8_654
O5 Bi1 N1 126.37(10) . 8_654
O6 Bi1 N1 69.9(2) 3_675 8_654
O3 Bi1 N1 108.11(14) . 8_654
O2 Bi1 N1 86.77(14) 13_665 8_654
O1 Bi1 N1 64.06(13) 3_675 8_654
O2 S1 O3 113.5(3) . .
O2 S1 O1 110.6(3) . .
O3 S1 O1 112.5(3) . .
O2 S1 N1 105.2(3) . .
O3 S1 N1 103.1(3) . .
O1 S1 N1 111.4(3) . .
S1 O3 Bi1 129.4(3) . .
Bi1 O4 Bi1 117.70(17) . 3_675
Bi1 O4 Bi1 117.70(17) . 2_765
Bi1 O4 Bi1 117.70(17) 3_675 2_765
Bi1 O5 Bi1 97.91(3) . 3_675
Bi1 O5 Bi1 97.91(3) . 2_765
Bi1 O5 Bi1 97.91(3) 3_675 2_765
Bi1 O6 Bi1 104.0(3) 12_655 .
Bi1 O6 Bi1 99.7(3) 12_655 2_765
Bi1 O6 Bi1 98.2(3) . 2_765
Bi1 O7 Bi1 119.3(3) . 2_765
Bi1 O7 Bi1 115.4(3) . 12_655
Bi1 O7 Bi1 113.5(3) 2_765 12_655

loop_
_geom_bond_atom_site_label_1
_geom_bond_atom_site_label_2
_geom_bond_distance
_geom_bond_site_symmetry_2
Bi1 O7 2.105(7) .
Bi1 O4 2.147(2) .
Bi1 O7 2.152(7) 3_675
Bi1 O7 2.258(7) 11_565
Bi1 O6 2.323(7) 11_565
Bi1 O6 2.357(8) .
Bi1 O5 2.4361(5) .
Bi1 O6 2.502(8) 3_675
Bi1 O3 2.576(4) .
Bi1 O2 2.794(5) 13_665
Bi1 O1 2.821(4) 3_675
Bi1 N1 3.012(5) 8_654
S1 O2 1.454(5) .
S1 O3 1.462(5) .
S1 O1 1.465(4) .
S1 N1 1.634(5) .
O4 Bi1 2.147(2) 3_675
O4 Bi1 2.147(2) 2_765
O5 Bi1 2.4361(5) 3_675
O5 Bi1 2.4361(5) 2_765
O6 Bi1 2.323(7) 12_655
O6 Bi1 2.502(8) 2_765
O7 Bi1 2.152(7) 2_765
O7 Bi1 2.258(7) 12_655

loop_
_geom_hbond_atom_site_label_D
_geom_hbond_atom_site_label_H
_geom_hbond_atom_site_label_A
_geom_hbond_distance_DH
_geom_hbond_distance_HA
_geom_hbond_distance_DA
_geom_hbond_angle_DHA
_geom_hbond_site_symmetry_A
N1 H2N O1 0.87(2) 2.10(3) 2.951(7) 165(7) 11_566
N1 H1N O2 0.87(2) 2.12(5) 2.915(7) 151(8) 5_655
O5 H5 O8 1.00 1.88 2.8803(10) 180.0 .
